data_7119416
loop_
_publ_author_name
'Aggarwal, Himanshu'
'Das, Raj Kumar'
'Engel, Emile R.'
'Barbour, Leonard J.'

_publ_section_title
;
 A five-fold interpenetrated metal-organic framework showing a large
 variation in thermal expansion behaviour owing to dramatic structural
 transformation upon dehydration-rehydration.
;
_journal_issue 5
_journal_name_full 'Chemical communications (Cambridge, England)'
_journal_page_first 861
_journal_page_last 864
_journal_paper_doi 10.1039/c6cc07995d
_journal_volume 53
_journal_year 2017
_chemical_formula_moiety 'C16 H14 N2 O4 Zn, H2 O'
_chemical_formula_sum 'C16 H16 N2 O5 Zn'
_chemical_formula_weight 381.68
_chemical_name_systematic
; 
 ? 
;
_space_group_IT_number 2
_symmetry_cell_setting triclinic
_symmetry_space_group_name_Hall '-P 1'
_symmetry_space_group_name_H-M 'P -1'
_atom_sites_solution_hydrogens geom
_atom_sites_solution_primary direct
_atom_sites_solution_secondary difmap
_audit_creation_method SHELXL-97
_audit_update_record
;
2016-05-18 deposited with the CCDC.
2016-12-06 downloaded from the CCDC.
;
_cell_angle_alpha 91.0590(10)
_cell_angle_beta 110.6610(10)
_cell_angle_gamma 99.3900(10)
_cell_formula_units_Z 2
_cell_length_a 8.4474(2)
_cell_length_b 9.1453(2)
_cell_length_c 11.2631(3)
_cell_measurement_reflns_used 6122
_cell_measurement_temperature 220(2)
_cell_measurement_theta_max 26.00
_cell_measurement_theta_min 2.26
_cell_volume 800.52(3)
_computing_cell_refinement 'SAINT (Bruker, 2009)'
_computing_data_reduction SAINT
_computing_molecular_graphics 'X-Seed (Barbour 2001)'
_computing_structure_refinement 'SHELXL-97 (Sheldrick, 1997)'
_computing_structure_solution 'SHELXS-97 (Sheldrick, 1990)'
_diffrn_ambient_temperature 220(2)
_diffrn_measured_fraction_theta_full 0.997
_diffrn_measured_fraction_theta_max 0.997
_diffrn_measurement_device_type 'CCD area detector'
_diffrn_measurement_method 'phi and omega scans'
_diffrn_radiation_monochromator graphite
_diffrn_radiation_source 'fine-focus sealed tube'
_diffrn_radiation_type MoK\a
_diffrn_radiation_wavelength 0.71073
_diffrn_reflns_av_R_equivalents 0.0214
_diffrn_reflns_av_sigmaI/netI 0.0202
_diffrn_reflns_limit_h_max 10
_diffrn_reflns_limit_h_min -10
_diffrn_reflns_limit_k_max 11
_diffrn_reflns_limit_k_min -11
_diffrn_reflns_limit_l_max 13
_diffrn_reflns_limit_l_min -13
_diffrn_reflns_number 10573
_diffrn_reflns_theta_full 26.02
_diffrn_reflns_theta_max 26.02
_diffrn_reflns_theta_min 1.94
_exptl_absorpt_coefficient_mu 1.563
_exptl_absorpt_correction_T_max 0.8250
_exptl_absorpt_correction_T_min 0.3563
_exptl_absorpt_correction_type multi-scan
_exptl_absorpt_process_details SADABS
_exptl_crystal_colour colorless
_exptl_crystal_density_diffrn 1.583
_exptl_crystal_density_method 'not measured'
_exptl_crystal_description plate
_exptl_crystal_F_000 392
_exptl_crystal_size_max 0.832
_exptl_crystal_size_mid 0.224
_exptl_crystal_size_min 0.128
_refine_diff_density_max 0.758
_refine_diff_density_min -0.478
_refine_diff_density_rms 0.060
_refine_ls_extinction_method none
_refine_ls_goodness_of_fit_ref 1.060
_refine_ls_hydrogen_treatment refU
_refine_ls_matrix_type full
_refine_ls_number_parameters 222
_refine_ls_number_reflns 3144
_refine_ls_number_restraints 0
_refine_ls_restrained_S_all 1.060
_refine_ls_R_factor_all 0.0306
_refine_ls_R_factor_gt 0.0286
_refine_ls_shift/su_max 0.001
_refine_ls_shift/su_mean 0.000
_refine_ls_structure_factor_coef Fsqd
_refine_ls_weighting_details 'calc w=1/[\s^2^(Fo^2^)+(0.0319P)^2^+0.8591P] where P=(Fo^2^+2Fc^2^)/3'
_refine_ls_weighting_scheme calc
_refine_ls_wR_factor_gt 0.0733
_refine_ls_wR_factor_ref 0.0745
_reflns_number_gt 2953
_reflns_number_total 3144
_reflns_threshold_expression >2sigma(I)
_cod_data_source_file c6cc07995d2.cif
_cod_data_source_block LJB_1H2O_220K
_cod_depositor_comments
;
The following automatic conversions were performed:

'_symmetry_cell_setting' value 'Triclinic' changed to 'triclinic'
according to
/usr/data/users/saulius/crontab/automatic-downloads/rss-feeds/RSC/lib/dictionaries/cif_core.dic
dictionary named 'cif_core.dic' version 2.4.2 from 2011-04-26.

Automatic conversion script
Id: cif_fix_values 4268 2015-11-12 08:31:59Z antanas 
;
_cod_original_sg_symbol_H-M P-1
_cod_database_code 7119416

loop_
_symmetry_equiv_pos_as_xyz
'x, y, z'
'-x, -y, -z'

loop_
_atom_site_label
_atom_site_type_symbol
_atom_site_fract_x
_atom_site_fract_y
_atom_site_fract_z
_atom_site_U_iso_or_equiv
_atom_site_adp_type
_atom_site_occupancy
_atom_site_symmetry_multiplicity
_atom_site_calc_flag
_atom_site_refinement_flags
Zn1 Zn 0.50606(3) 0.84835(3) 0.72014(2) 0.02289(9) Uani 1 1 d .
O1 O 0.3267(2) 0.88959(19) 0.55969(15) 0.0314(4) Uani 1 1 d .
O1W O 0.1370(4) 1.2033(4) 0.8108(3) 0.0995(12) Uani 1 1 d .
N1 N 0.6507(2) 1.0447(2) 0.81321(17) 0.0237(4) Uani 1 1 d .
C1 C 0.2199(3) 0.9462(2) 0.5949(2) 0.0284(5) Uani 1 1 d .
H2W1 H 0.185(8) 1.126(7) 0.781(6) 0.16(2) Uiso 1 1 d .
O2 O 0.2416(2) 0.9712(2) 0.70849(16) 0.0409(4) Uani 1 1 d .
N2 N 0.6596(2) 0.7584(2) 0.64137(18) 0.0255(4) Uani 1 1 d .
C2 C 0.0645(3) 0.9765(3) 0.4902(2) 0.0308(5) Uani 1 1 d .
H2 H 0.0582 0.9612 0.4057 0.037 Uiso 1 1 calc R
O3 O 0.3890(2) 0.6658(2) 0.77290(18) 0.0421(4) Uani 1 1 d .
C3 C 0.5006(3) 0.6456(3) 0.8780(2) 0.0321(5) Uani 1 1 d .
O4 O 0.6390(3) 0.7337(2) 0.92690(18) 0.0468(5) Uani 1 1 d .
C4 C 0.4590(3) 0.5099(3) 0.9400(2) 0.0321(5) Uani 1 1 d .
H4 H 0.3690 0.4340 0.8907 0.038 Uiso 1 1 calc R
C5 C 0.6846(3) 1.0793(3) 0.9368(2) 0.0320(5) Uani 1 1 d .
H5 H 0.6499 1.0059 0.9844 0.038 Uiso 1 1 calc R
C6 C 0.7677(3) 1.2173(3) 0.9975(2) 0.0353(5) Uani 1 1 d .
H6 H 0.7897 1.2359 1.0847 0.042 Uiso 1 1 calc R
C7 C 0.8189(3) 1.3282(3) 0.9306(3) 0.0353(6) Uani 1 1 d .
C8 C 0.7858(4) 1.2917(3) 0.8034(3) 0.0436(7) Uani 1 1 d .
H8 H 0.8199 1.3632 0.7541 0.052 Uiso 1 1 calc R
C9 C 0.7027(3) 1.1506(3) 0.7484(2) 0.0355(6) Uani 1 1 d .
H9 H 0.6820 1.1284 0.6618 0.043 Uiso 1 1 calc R
C10 C 0.9077(3) 1.4820(3) 0.9955(3) 0.0444(7) Uani 1 1 d .
H10A H 0.8451 1.5563 0.9477 0.053 Uiso 1 1 calc R
H10B H 0.9039 1.4881 1.0814 0.053 Uiso 1 1 calc R
C11 C 0.8235(3) 0.7515(3) 0.7072(2) 0.0308(5) Uani 1 1 d .
H11 H 0.8724 0.7919 0.7923 0.037 Uiso 1 1 calc R
C12 C 0.9242(3) 0.6875(3) 0.6558(2) 0.0342(5) Uani 1 1 d .
H12 H 1.0385 0.6830 0.7062 0.041 Uiso 1 1 calc R
C13 C 0.8569(3) 0.6298(3) 0.5297(2) 0.0305(5) Uani 1 1 d .
C14 C 0.6870(3) 0.6361(3) 0.4621(2) 0.0392(6) Uani 1 1 d .
H14 H 0.6353 0.5973 0.3766 0.047 Uiso 1 1 calc R
C15 C 0.5933(3) 0.6997(3) 0.5206(2) 0.0365(6) Uani 1 1 d .
H15 H 0.4772 0.7019 0.4733 0.044 Uiso 1 1 calc R
C16 C 0.9675(4) 0.5667(3) 0.4688(3) 0.0406(6) Uani 1 1 d .
H16A H 0.9002 0.5384 0.3784 0.049 Uiso 1 1 calc R
H16B H 1.0658 0.6437 0.4745 0.049 Uiso 1 1 calc R
H1W1 H 0.2172 1.2229 0.9023 0.20(3) Uiso 1 1 d R

loop_
_atom_site_aniso_label
_atom_site_aniso_U_11
_atom_site_aniso_U_22
_atom_site_aniso_U_33
_atom_site_aniso_U_23
_atom_site_aniso_U_13
_atom_site_aniso_U_12
Zn1 0.02306(14) 0.02072(14) 0.02344(14) -0.00140(9) 0.00663(10) 0.00437(9)
O1 0.0285(8) 0.0372(9) 0.0292(9) 0.0054(7) 0.0075(7) 0.0142(7)
O1W 0.096(2) 0.114(3) 0.0682(18) -0.0344(17) -0.0111(16) 0.059(2)
N1 0.0235(9) 0.0221(9) 0.0233(9) -0.0007(7) 0.0066(7) 0.0028(7)
C1 0.0244(11) 0.0262(11) 0.0315(12) 0.0028(9) 0.0063(9) 0.0051(9)
O2 0.0353(10) 0.0566(12) 0.0279(9) -0.0026(8) 0.0043(8) 0.0174(9)
N2 0.0274(10) 0.0239(9) 0.0267(9) -0.0006(7) 0.0107(8) 0.0069(7)
C2 0.0295(12) 0.0323(12) 0.0275(12) 0.0042(9) 0.0050(10) 0.0085(10)
O3 0.0433(10) 0.0509(11) 0.0398(10) 0.0227(9) 0.0192(9) 0.0180(9)
C3 0.0453(14) 0.0301(12) 0.0306(12) 0.0074(10) 0.0217(11) 0.0151(11)
O4 0.0687(14) 0.0304(9) 0.0365(10) 0.0041(8) 0.0196(10) -0.0059(9)
C4 0.0379(13) 0.0276(12) 0.0330(12) 0.0061(10) 0.0152(10) 0.0062(10)
C5 0.0383(13) 0.0305(12) 0.0269(12) -0.0005(9) 0.0129(10) 0.0033(10)
C6 0.0375(13) 0.0349(13) 0.0288(12) -0.0086(10) 0.0087(10) 0.0019(11)
C7 0.0262(12) 0.0293(12) 0.0423(14) -0.0086(10) 0.0048(10) 0.0012(10)
C8 0.0511(17) 0.0302(13) 0.0467(16) 0.0045(11) 0.0202(13) -0.0066(12)
C9 0.0428(14) 0.0334(13) 0.0275(12) 0.0011(10) 0.0122(11) -0.0001(11)
C10 0.0369(15) 0.0328(14) 0.0571(18) -0.0118(12) 0.0135(13) -0.0021(11)
C11 0.0319(12) 0.0387(13) 0.0232(11) 0.0009(9) 0.0091(10) 0.0122(10)
C12 0.0305(12) 0.0447(14) 0.0312(12) 0.0054(10) 0.0110(10) 0.0171(11)
C13 0.0401(13) 0.0272(11) 0.0327(12) 0.0060(9) 0.0188(11) 0.0157(10)
C14 0.0404(14) 0.0442(15) 0.0309(13) -0.0121(11) 0.0091(11) 0.0117(12)
C15 0.0279(12) 0.0434(14) 0.0341(13) -0.0087(11) 0.0051(10) 0.0097(11)
C16 0.0519(16) 0.0443(15) 0.0408(15) 0.0101(12) 0.0279(13) 0.0244(13)

loop_
_atom_type_symbol
_atom_type_description
_atom_type_scat_dispersion_real
_atom_type_scat_dispersion_imag
_atom_type_scat_source
C C 0.0033 0.0016 'International Tables Vol C Tables 4.2.6.8 and 6.1.1.4'
H H 0.0000 0.0000 'International Tables Vol C Tables 4.2.6.8 and 6.1.1.4'
N N 0.0061 0.0033 'International Tables Vol C Tables 4.2.6.8 and 6.1.1.4'
O O 0.0106 0.0060 'International Tables Vol C Tables 4.2.6.8 and 6.1.1.4'
Zn Zn 0.2839 1.4301 'International Tables Vol C Tables 4.2.6.8 and 6.1.1.4'

loop_
_geom_angle_atom_site_label_1
_geom_angle_atom_site_label_2
_geom_angle_atom_site_label_3
_geom_angle
_geom_angle_site_symmetry_1
O1 Zn1 O3 103.42(7) .
O1 Zn1 N1 108.81(7) .
O3 Zn1 N1 134.10(8) .
O1 Zn1 N2 98.69(7) .
O3 Zn1 N2 101.33(8) .
N1 Zn1 N2 105.06(7) .
O1 Zn1 C3 131.72(8) .
O3 Zn1 C3 28.36(8) .
N1 Zn1 C3 111.23(8) .
N2 Zn1 C3 95.94(7) .
C1 O1 Zn1 105.46(14) .
C9 N1 C5 117.1(2) .
C9 N1 Zn1 119.83(16) .
C5 N1 Zn1 122.77(16) .
O2 C1 O1 122.3(2) .
O2 C1 C2 121.9(2) .
O1 C1 C2 115.7(2) .
C11 N2 C15 117.3(2) .
C11 N2 Zn1 122.80(15) .
C15 N2 Zn1 119.88(16) .
C2 C2 C1 123.5(3) 2_576
C3 O3 Zn1 102.75(16) .
O4 C3 O3 121.8(2) .
O4 C3 C4 121.3(2) .
O3 C3 C4 116.8(2) .
O4 C3 Zn1 73.03(14) .
O3 C3 Zn1 48.88(12) .
C4 C3 Zn1 165.28(19) .
C4 C4 C3 123.7(3) 2_667
N1 C5 C6 123.1(2) .
C5 C6 C7 120.1(2) .
C6 C7 C8 116.7(2) .
C6 C7 C10 120.8(2) .
C8 C7 C10 122.5(3) .
C9 C8 C7 120.3(2) .
N1 C9 C8 122.7(2) .
C10 C10 C7 112.4(3) 2_787
N2 C11 C12 122.8(2) .
C11 C12 C13 120.0(2) .
C14 C13 C12 117.1(2) .
C14 C13 C16 121.8(2) .
C12 C13 C16 121.0(2) .
C13 C14 C15 119.6(2) .
N2 C15 C14 123.2(2) .
C16 C16 C13 112.4(3) 2_766

loop_
_geom_bond_atom_site_label_1
_geom_bond_atom_site_label_2
_geom_bond_distance
_geom_bond_site_symmetry_2
Zn1 O1 1.9958(16) .
Zn1 O3 2.0075(18) .
Zn1 N1 2.0315(18) .
Zn1 N2 2.0686(18) .
Zn1 C3 2.599(2) .
O1 C1 1.279(3) .
N1 C9 1.333(3) .
N1 C5 1.339(3) .
C1 O2 1.238(3) .
C1 C2 1.493(3) .
N2 C11 1.333(3) .
N2 C15 1.337(3) .
C2 C2 1.319(5) 2_576
O3 C3 1.266(3) .
C3 O4 1.241(3) .
C3 C4 1.488(3) .
C4 C4 1.314(5) 2_667
C5 C6 1.376(3) .
C6 C7 1.378(4) .
C7 C8 1.383(4) .
C7 C10 1.519(3) .
C8 C9 1.381(4) .
C10 C10 1.506(5) 2_787
C11 C12 1.378(3) .
C12 C13 1.387(3) .
C13 C14 1.378(4) .
C13 C16 1.513(3) .
C14 C15 1.380(4) .
C16 C16 1.503(5) 2_766
